data_4030985
loop_
_publ_author_name
'Engel-Andreasen, Jens'
'Wich, Kathrine'
'Laursen, Jonas S.'
'Harris, Pernille'
'Olsen, Christian A.'

_publ_section_title
;
 Effects of thionation and fluorination on cis-trans isomerization in
 tertiary amides: an investigation of N-alkylglycine (peptoid) rotamers.
;
_journal_issue 11
_journal_name_full 'The Journal of organic chemistry'
_journal_page_first 5415
_journal_page_last 5427
_journal_paper_doi 10.1021/acs.joc.5b00048
_journal_volume 80
_journal_year 2015
_chemical_absolute_configuration ad
_chemical_formula_moiety 'C19 H19 F3 N2 O2'
_chemical_formula_sum 'C19 H19 F3 N2 O2'
_chemical_formula_weight 364.36
_chemical_name_systematic
;
 ?
;
_space_group_crystal_system orthorhombic
_space_group_IT_number 19
_space_group_name_Hall 'P 2ac 2ab'
_space_group_name_H-M_alt 'P 21 21 21'
_symmetry_space_group_name_Hall 'P 2ac 2ab'
_symmetry_space_group_name_H-M 'P 21 21 21'
_atom_sites_solution_hydrogens geom
_atom_sites_solution_primary direct
_audit_creation_date 2014-09-17
_audit_creation_method
;
Olex2 1.2
(compiled 2014.08.28 svn.r2986 for OlexSys, GUI svn.r4866)
;
_cell_angle_alpha 90
_cell_angle_beta 90
_cell_angle_gamma 90
_cell_formula_units_Z 4
_cell_length_a 9.46505(10)
_cell_length_b 10.52840(11)
_cell_length_c 18.0621(2)
_cell_measurement_reflns_used 5218
_cell_measurement_temperature 120.00(10)
_cell_measurement_theta_max 73.6600
_cell_measurement_theta_min 2.4570
_cell_volume 1799.92(3)
_computing_cell_refinement
;
CrysAlisPro, Agilent Technologies,
Version 1.171.37.33 (release 27-03-2014 CrysAlis171 .NET)
(compiled Mar 27 2014,17:12:48)
;
_computing_data_collection
;
CrysAlisPro, Agilent Technologies,
Version 1.171.37.33 (release 27-03-2014 CrysAlis171 .NET)
(compiled Mar 27 2014,17:12:48)
;
_computing_data_reduction
;
CrysAlisPro, Agilent Technologies,
Version 1.171.37.33 (release 27-03-2014 CrysAlis171 .NET)
(compiled Mar 27 2014,17:12:48)
;
_computing_molecular_graphics 'Olex2 (Dolomanov et al., 2009)'
_computing_publication_material 'Olex2 (Dolomanov et al., 2009)'
_computing_structure_refinement 'ShelXL (Sheldrick, 2008)'
_computing_structure_solution 'ShelXS (Sheldrick, 2008)'
_diffrn_ambient_environment N~2~
_diffrn_ambient_temperature 120.00(10)
_diffrn_detector 'CCD plate'
_diffrn_detector_area_resol_mean 5.3073
_diffrn_detector_type Atlas
_diffrn_measured_fraction_theta_full 0.999
_diffrn_measured_fraction_theta_max 0.988
_diffrn_measurement_details
;
  1 omega  -59.00   28.00   1.0000    1.0000
omega____ theta____ kappa____ phi______ frames
    -      -41.0554   57.0000 -180.0000 87

  2 omega -111.00  -18.00   1.0000    1.0000
omega____ theta____ kappa____ phi______ frames
    -      -41.0554  -57.0000   30.0000 93

  3 omega   78.00  118.00   1.0000    1.0000
omega____ theta____ kappa____ phi______ frames
    -      106.6310 -125.0000  -60.0000 40

  4 omega   79.00  108.00   1.0000    1.0000
omega____ theta____ kappa____ phi______ frames
    -      106.6310  -95.0000    0.0000 29

  5 omega   35.00   98.00   1.0000    1.0000
omega____ theta____ kappa____ phi______ frames
    -      106.6310  -45.0000  -30.0000 63

  6 omega   79.00  178.00   1.0000    1.0000
omega____ theta____ kappa____ phi______ frames
    -      106.6310   30.0000   90.0000 99

  7 omega   46.00   78.00   1.0000    1.0000
omega____ theta____ kappa____ phi______ frames
    -      106.6310  -30.0000 -180.0000 32

  8 omega   31.00   80.00   1.0000    1.0000
omega____ theta____ kappa____ phi______ frames
    -      106.6310  -30.0000  -90.0000 49

  9 omega   32.00  114.00   1.0000    1.0000
omega____ theta____ kappa____ phi______ frames
    -      106.6310  -77.0000  -90.0000 82
;
_diffrn_measurement_device 'four-circle diffractometer'
_diffrn_measurement_device_type 'SuperNova, Dual, Cu at zero, Atlas'
_diffrn_measurement_method '\w scans'
_diffrn_orient_matrix_UB_11 0.0797551000
_diffrn_orient_matrix_UB_12 0.0006950000
_diffrn_orient_matrix_UB_13 -0.0743673000
_diffrn_orient_matrix_UB_21 0.1401745000
_diffrn_orient_matrix_UB_22 -0.0232127000
_diffrn_orient_matrix_UB_23 0.0412076000
_diffrn_orient_matrix_UB_31 -0.0221365000
_diffrn_orient_matrix_UB_32 -0.1444231000
_diffrn_orient_matrix_UB_33 -0.0069754000
_diffrn_radiation_monochromator mirror
_diffrn_radiation_probe x-ray
_diffrn_radiation_type CuK\a
_diffrn_radiation_wavelength 1.54184
_diffrn_reflns_av_R_equivalents 0.0235
_diffrn_reflns_av_unetI/netI 0.0308
_diffrn_reflns_laue_measured_fraction_full 0.999
_diffrn_reflns_laue_measured_fraction_max 0.988
_diffrn_reflns_limit_h_max 10
_diffrn_reflns_limit_h_min -11
_diffrn_reflns_limit_k_max 8
_diffrn_reflns_limit_k_min -12
_diffrn_reflns_limit_l_max 15
_diffrn_reflns_limit_l_min -22
_diffrn_reflns_number 6418
_diffrn_reflns_point_group_measured_fraction_full 0.999
_diffrn_reflns_point_group_measured_fraction_max 0.972
_diffrn_reflns_theta_full 67.684
_diffrn_reflns_theta_max 73.829
_diffrn_reflns_theta_min 4.862
_diffrn_source 'sealed X-ray tube'
_diffrn_source_type 'SuperNova (Cu) X-ray Source'
_exptl_absorpt_coefficient_mu 0.926
_exptl_absorpt_correction_T_max 1.00000
_exptl_absorpt_correction_T_min 0.69130
_exptl_absorpt_correction_type multi-scan
_exptl_absorpt_process_details
;
CrysAlisPro, Agilent Technologies,
Version 1.171.37.33 (release 27-03-2014 CrysAlis171 .NET)
(compiled Mar 27 2014,17:12:48)
Empirical absorption correction using spherical harmonics,
 implemented in SCALE3 ABSPACK scaling algorithm.
;
_exptl_crystal_colour colourless
_exptl_crystal_colour_primary colourless
_exptl_crystal_density_diffrn 1.345
_exptl_crystal_description block
_exptl_crystal_F_000 760
_exptl_crystal_size_max 0.35
_exptl_crystal_size_mid 0.176
_exptl_crystal_size_min 0.131
_refine_diff_density_max 0.235
_refine_diff_density_min -0.273
_refine_diff_density_rms 0.078
_refine_ls_abs_structure_details
;
 Flack x determined using 1413 quotients [(I+)-(I-)]/[(I+)+(I-)]
 (Parsons and Flack (2004), Acta Cryst. A60, s61).
;
_refine_ls_abs_structure_Flack -0.01(6)
_refine_ls_extinction_method none
_refine_ls_goodness_of_fit_ref 1.096
_refine_ls_hydrogen_treatment constr
_refine_ls_matrix_type full
_refine_ls_number_parameters 237
_refine_ls_number_reflns 3542
_refine_ls_number_restraints 0
_refine_ls_restrained_S_all 1.096
_refine_ls_R_factor_all 0.0376
_refine_ls_R_factor_gt 0.0368
_refine_ls_shift/su_max 0.000
_refine_ls_shift/su_mean 0.000
_refine_ls_structure_factor_coef Fsqd
_refine_ls_weighting_details
;
 w=1/[\s^2^(Fo^2^)+(0.0591P)^2^+0.1227P]
 where P=(Fo^2^+2Fc^2^)/3
;
_refine_ls_weighting_scheme calc
_refine_ls_wR_factor_gt 0.0929
_refine_ls_wR_factor_ref 0.0941
_reflns_Friedel_coverage 0.715
_reflns_friedel_fraction_full 0.999
_reflns_friedel_fraction_max 0.950
_reflns_number_gt 3446
_reflns_number_total 3542
_reflns_threshold_expression 'I > 2\s(I)'
_cod_data_source_file jo5b00048_si_002.cif
_cod_data_source_block compound_4c
_cod_depositor_comments 'Adding full bibliography for 4030982--4030996.cif.'
_cod_database_code 4030985
_shelxl_version_number 2013-2
_chemical_oxdiff_formula 'C19 H19 O2 F3 N2'
_shelx_space_group_comment
;
The symmetry employed for this shelxl refinement is uniquely defined
by the following loop, which should always be used as a source of
symmetry information in preference to the above space-group names.
They are only intended as comments.
;
_reflns_odcompleteness_completeness 99.95
_reflns_odcompleteness_iscentric 1
_reflns_odcompleteness_theta 66.97
_olex2_refinement_description
;
1. Fixed Uiso
 At 1.2 times of:
  All C(H) groups, All C(H,H) groups
 At 1.5 times of:
  All C(H,H,H) groups
2.a Ternary CH refined with riding coordinates:
 C7(H7)
2.b Secondary CH2 refined with riding coordinates:
 C3(H3A,H3B)
2.c Aromatic/amide H refined with riding coordinates:
 C12(H12), C9(H9), C13(H13), C10(H10), C11(H11), C19(H19), C17(H17), C16(H16),
 C18(H18), C15(H15)
2.d Idealised Me refined as rotating group:
 C6(H6A,H6B,H6C), C5(H5A,H5B,H5C)
;
_olex2_submission_special_instructions 'No special instructions were received'

loop_
_space_group_symop_operation_xyz
'x, y, z'
'-x+1/2, -y, z+1/2'
'x+1/2, -y+1/2, -z'
'-x, y+1/2, -z+1/2'

loop_
_atom_site_label
_atom_site_type_symbol
_atom_site_fract_x
_atom_site_fract_y
_atom_site_fract_z
_atom_site_U_iso_or_equiv
_atom_site_adp_type
_atom_site_occupancy
_atom_site_site_symmetry_order
_atom_site_calc_flag
_atom_site_refinement_flags_posn
F2 F 0.59790(16) 0.37827(14) 0.08724(6) 0.0394(3) Uani 1 1 d .
F1 F 0.71487(16) 0.48415(12) 0.16813(8) 0.0398(3) Uani 1 1 d .
O1 O 0.64642(15) 0.21951(13) 0.24809(8) 0.0278(3) Uani 1 1 d .
F3 F 0.78416(15) 0.29811(14) 0.13472(8) 0.0427(4) Uani 1 1 d .
O2 O 0.33175(19) 0.24681(15) 0.12899(9) 0.0390(4) Uani 1 1 d .
N1 N 0.46855(16) 0.36416(14) 0.23823(8) 0.0197(3) Uani 1 1 d .
N2 N 0.2046(2) 0.41722(18) 0.09267(10) 0.0304(4) Uani 1 1 d .
C2 C 0.5892(2) 0.30720(17) 0.21600(10) 0.0214(4) Uani 1 1 d .
C4 C 0.3030(2) 0.35923(19) 0.13420(11) 0.0256(4) Uani 1 1 d .
C12 C 0.6460(2) 0.4666(2) 0.44552(12) 0.0283(4) Uani 1 1 d .
H12 H 0.6953 0.5425 0.4511 0.034 Uiso 1 1 calc R
C1 C 0.6703(2) 0.3675(2) 0.15006(12) 0.0279(4) Uani 1 1 d .
C7 C 0.40293(19) 0.30578(17) 0.30514(10) 0.0204(4) Uani 1 1 d .
H7 H 0.4032 0.2136 0.2976 0.024 Uiso 1 1 calc R
C8 C 0.49275(19) 0.33263(16) 0.37306(10) 0.0196(4) Uani 1 1 d .
C9 C 0.4998(2) 0.24130(18) 0.42870(10) 0.0232(4) Uani 1 1 d .
H9 H 0.4506 0.1654 0.4233 0.028 Uiso 1 1 calc R
C13 C 0.5664(2) 0.44593(18) 0.38229(11) 0.0239(4) Uani 1 1 d .
H13 H 0.5621 0.5081 0.3458 0.029 Uiso 1 1 calc R
C3 C 0.3841(2) 0.44302(17) 0.18910(10) 0.0215(4) Uani 1 1 d .
H3A H 0.4452 0.5009 0.1622 0.026 Uiso 1 1 calc R
H3B H 0.3180 0.4931 0.2180 0.026 Uiso 1 1 calc R
C14 C 0.2495(2) 0.34633(19) 0.31449(11) 0.0241(4) Uani 1 1 d .
C10 C 0.5793(2) 0.2622(2) 0.49216(11) 0.0302(5) Uani 1 1 d .
H10 H 0.5832 0.2006 0.5290 0.036 Uiso 1 1 calc R
C11 C 0.6527(2) 0.3749(2) 0.50056(12) 0.0311(5) Uani 1 1 d .
H11 H 0.7062 0.3891 0.5429 0.037 Uiso 1 1 calc R
C6 C 0.1611(3) 0.5488(2) 0.10131(16) 0.0402(6) Uani 1 1 d .
H6A H 0.0719 0.5520 0.1265 0.060 Uiso 1 1 calc GR
H6B H 0.1520 0.5875 0.0534 0.060 Uiso 1 1 calc GR
H6C H 0.2307 0.5938 0.1297 0.060 Uiso 1 1 calc GR
C19 C 0.2125(2) 0.4588(2) 0.34977(13) 0.0301(4) Uani 1 1 d .
H19 H 0.2822 0.5099 0.3705 0.036 Uiso 1 1 calc R
C17 C -0.0334(2) 0.4190(3) 0.32461(15) 0.0467(7) Uani 1 1 d .
H17 H -0.1275 0.4436 0.3279 0.056 Uiso 1 1 calc R
C16 C 0.0017(2) 0.3067(3) 0.29040(14) 0.0430(6) Uani 1 1 d .
H16 H -0.0689 0.2552 0.2708 0.052 Uiso 1 1 calc R
C18 C 0.0711(3) 0.4953(3) 0.35416(15) 0.0403(6) Uani 1 1 d .
H18 H 0.0471 0.5713 0.3771 0.048 Uiso 1 1 calc R
C15 C 0.1433(2) 0.2698(2) 0.28506(13) 0.0321(5) Uani 1 1 d .
H15 H 0.1666 0.1939 0.2618 0.039 Uiso 1 1 calc R
C5 C 0.1228(3) 0.3410(3) 0.04086(15) 0.0441(6) Uani 1 1 d .
H5A H 0.1693 0.2611 0.0330 0.066 Uiso 1 1 calc GR
H5B H 0.1148 0.3853 -0.0054 0.066 Uiso 1 1 calc GR
H5C H 0.0302 0.3263 0.0608 0.066 Uiso 1 1 calc GR

loop_
_atom_site_aniso_label
_atom_site_aniso_U_11
_atom_site_aniso_U_22
_atom_site_aniso_U_33
_atom_site_aniso_U_23
_atom_site_aniso_U_13
_atom_site_aniso_U_12
F2 0.0456(8) 0.0541(8) 0.0184(6) 0.0016(5) 0.0035(5) 0.0104(7)
F1 0.0511(8) 0.0320(6) 0.0362(8) 0.0020(5) 0.0128(6) -0.0108(6)
O1 0.0289(7) 0.0240(7) 0.0306(7) 0.0038(6) 0.0001(6) 0.0051(6)
F3 0.0391(7) 0.0479(8) 0.0412(8) 0.0080(6) 0.0167(6) 0.0181(6)
O2 0.0514(10) 0.0255(7) 0.0401(9) -0.0101(7) -0.0192(8) 0.0099(7)
N1 0.0226(7) 0.0183(7) 0.0181(7) 0.0018(6) -0.0008(6) 0.0022(6)
N2 0.0314(9) 0.0342(9) 0.0255(9) 0.0029(7) -0.0070(7) 0.0069(8)
C2 0.0261(9) 0.0178(8) 0.0203(8) -0.0012(7) -0.0007(7) 0.0016(7)
C4 0.0311(10) 0.0248(10) 0.0208(10) -0.0005(8) -0.0028(8) 0.0055(8)
C12 0.0234(9) 0.0339(10) 0.0276(10) -0.0075(8) 0.0003(8) -0.0023(8)
C1 0.0320(10) 0.0266(10) 0.0252(10) 0.0008(8) 0.0056(8) 0.0055(8)
C7 0.0228(9) 0.0170(8) 0.0213(9) 0.0027(7) -0.0023(7) -0.0012(7)
C8 0.0177(8) 0.0220(8) 0.0190(8) 0.0007(7) 0.0019(7) 0.0026(7)
C9 0.0252(9) 0.0228(8) 0.0216(9) 0.0017(7) 0.0037(7) 0.0033(8)
C13 0.0244(9) 0.0240(8) 0.0234(9) 0.0010(7) 0.0014(8) -0.0010(7)
C3 0.0281(9) 0.0168(8) 0.0197(8) 0.0030(7) -0.0016(7) 0.0049(7)
C14 0.0201(8) 0.0279(9) 0.0243(9) 0.0100(7) -0.0014(7) -0.0026(7)
C10 0.0351(11) 0.0361(11) 0.0195(9) 0.0043(8) 0.0027(8) 0.0130(9)
C11 0.0257(9) 0.0467(12) 0.0211(9) -0.0076(9) -0.0048(8) 0.0088(9)
C6 0.0334(11) 0.0326(11) 0.0545(15) 0.0115(11) -0.0097(11) 0.0084(9)
C19 0.0249(9) 0.0333(11) 0.0321(11) 0.0062(9) 0.0047(9) 0.0026(9)
C17 0.0217(10) 0.0699(17) 0.0485(14) 0.0259(14) 0.0049(10) 0.0059(11)
C16 0.0232(10) 0.0589(15) 0.0469(13) 0.0220(12) -0.0089(10) -0.0102(11)
C18 0.0296(11) 0.0493(13) 0.0419(13) 0.0102(11) 0.0093(10) 0.0114(10)
C15 0.0265(10) 0.0358(10) 0.0340(11) 0.0117(9) -0.0082(9) -0.0063(8)
C5 0.0465(14) 0.0522(14) 0.0337(12) -0.0029(11) -0.0175(11) 0.0041(12)

loop_
_atom_type_symbol
_atom_type_description
_atom_type_scat_dispersion_real
_atom_type_scat_dispersion_imag
_atom_type_scat_source
C C 0.0181 0.0091 'International Tables Vol C Tables 4.2.6.8 and 6.1.1.4'
H H 0.0000 0.0000 'International Tables Vol C Tables 4.2.6.8 and 6.1.1.4'
F F 0.0727 0.0534 'International Tables Vol C Tables 4.2.6.8 and 6.1.1.4'
N N 0.0311 0.0180 'International Tables Vol C Tables 4.2.6.8 and 6.1.1.4'
O O 0.0492 0.0322 'International Tables Vol C Tables 4.2.6.8 and 6.1.1.4'

loop_
_geom_angle_atom_site_label_1
_geom_angle_atom_site_label_2
_geom_angle_atom_site_label_3
_geom_angle
C2 N1 C7 114.20(14)
C2 N1 C3 122.44(15)
C3 N1 C7 120.06(15)
C4 N2 C6 124.75(19)
C4 N2 C5 118.52(19)
C6 N2 C5 116.33(19)
O1 C2 N1 124.84(18)
O1 C2 C1 117.10(18)
N1 C2 C1 117.66(16)
O2 C4 N2 123.6(2)
O2 C4 C3 119.79(19)
N2 C4 C3 116.56(18)
C13 C12 C11 120.36(19)
F2 C1 F1 106.98(17)
F2 C1 F3 106.64(17)
F2 C1 C2 115.77(18)
F1 C1 C2 110.11(16)
F3 C1 F1 107.38(18)
F3 C1 C2 109.60(17)
N1 C7 C8 110.16(14)
N1 C7 C14 111.81(15)
C8 C7 C14 113.07(16)
C9 C8 C7 118.76(16)
C13 C8 C7 122.45(16)
C13 C8 C9 118.79(17)
C10 C9 C8 120.79(18)
C12 C13 C8 120.40(19)
N1 C3 C4 109.96(15)
C19 C14 C7 122.00(17)
C19 C14 C15 119.07(19)
C15 C14 C7 118.92(19)
C11 C10 C9 119.92(19)
C10 C11 C12 119.73(19)
C14 C19 C18 120.2(2)
C16 C17 C18 120.1(2)
C17 C16 C15 120.1(2)
C17 C18 C19 120.4(2)
C14 C15 C16 120.3(2)

loop_
_geom_bond_atom_site_label_1
_geom_bond_atom_site_label_2
_geom_bond_distance
F2 C1 1.330(3)
F1 C1 1.339(3)
O1 C2 1.217(2)
F3 C1 1.331(2)
O2 C4 1.218(3)
N1 C2 1.351(2)
N1 C7 1.491(2)
N1 C3 1.454(2)
N2 C4 1.342(3)
N2 C6 1.454(3)
N2 C5 1.456(3)
C2 C1 1.553(3)
C4 C3 1.534(3)
C12 C13 1.386(3)
C12 C11 1.388(3)
C7 C8 1.519(2)
C7 C14 1.523(3)
C8 C9 1.393(3)
C8 C13 1.391(3)
C9 C10 1.389(3)
C14 C19 1.390(3)
C14 C15 1.394(3)
C10 C11 1.382(3)
C19 C18 1.394(3)
C17 C16 1.374(4)
C17 C18 1.382(4)
C16 C15 1.399(3)

loop_
_geom_torsion_atom_site_label_1
_geom_torsion_atom_site_label_2
_geom_torsion_atom_site_label_3
_geom_torsion_atom_site_label_4
_geom_torsion
O1 C2 C1 F2 128.76(19)
O1 C2 C1 F1 -109.8(2)
O1 C2 C1 F3 8.1(3)
O2 C4 C3 N1 -11.3(3)
N1 C2 C1 F2 -58.1(2)
N1 C2 C1 F1 63.4(2)
N1 C2 C1 F3 -178.72(17)
N1 C7 C8 C9 -146.18(16)
N1 C7 C8 C13 34.9(2)
N1 C7 C14 C19 -84.8(2)
N1 C7 C14 C15 93.5(2)
N2 C4 C3 N1 170.38(17)
C2 N1 C7 C8 70.07(19)
C2 N1 C7 C14 -163.30(15)
C2 N1 C3 C4 74.9(2)
C7 N1 C2 O1 -3.3(3)
C7 N1 C2 C1 -175.84(16)
C7 N1 C3 C4 -83.5(2)
C7 C8 C9 C10 -179.30(17)
C7 C8 C13 C12 179.44(18)
C7 C14 C19 C18 177.0(2)
C7 C14 C15 C16 -177.71(19)
C8 C7 C14 C19 40.2(2)
C8 C7 C14 C15 -141.44(18)
C8 C9 C10 C11 0.0(3)
C9 C8 C13 C12 0.5(3)
C9 C10 C11 C12 0.2(3)
C13 C12 C11 C10 0.0(3)
C13 C8 C9 C10 -0.3(3)
C3 N1 C2 O1 -162.75(19)
C3 N1 C2 C1 24.7(3)
C3 N1 C7 C8 -129.91(16)
C3 N1 C7 C14 -3.3(2)
C14 C7 C8 C9 87.9(2)
C14 C7 C8 C13 -91.0(2)
C14 C19 C18 C17 1.1(4)
C11 C12 C13 C8 -0.3(3)
C6 N2 C4 O2 175.4(2)
C6 N2 C4 C3 -6.3(3)
C19 C14 C15 C16 0.7(3)
C17 C16 C15 C14 0.2(3)
C16 C17 C18 C19 -0.2(4)
C18 C17 C16 C15 -0.4(4)
C15 C14 C19 C18 -1.3(3)
C5 N2 C4 O2 3.0(4)
C5 N2 C4 C3 -178.7(2)
